data_7054108
loop_
_publ_author_name
'Hamdy, Louise B.'
'Raithby, Paul R.'
'Thomas, Lynne H.'
'Wilson, Chick C.'

_publ_section_title
;
 Self-assembly synthesis of precursors to potential open framework alkali
 earth metal--organic complexes
;
_journal_issue 5
_journal_name_full 'New Journal of Chemistry'
_journal_page_first 2135
_journal_paper_doi 10.1039/c3nj01218b
_journal_volume 38
_journal_year 2014
_chemical_formula_moiety '(C12 H18 Mg N2 O8), 2(N O3)'
_chemical_formula_sum 'C12 H18 Mg N4 O14'
_chemical_formula_weight 466.61
_chemical_melting_point 395(5)
_chemical_name_systematic
;
isonicotinic acid magnesium nitrate tetrahydrate
;
_space_group_crystal_system triclinic
_space_group_IT_number 2
_space_group_name_Hall '-P 1'
_space_group_name_H-M_alt 'P -1'
_symmetry_space_group_name_Hall '-P 1'
_symmetry_space_group_name_H-M 'P -1'
_atom_sites_solution_hydrogens difmap
_atom_sites_solution_primary direct
_atom_sites_solution_secondary difmap
_audit_creation_method SHELXL-2013
_cell_angle_alpha 89.443(5)
_cell_angle_beta 86.609(4)
_cell_angle_gamma 88.628(4)
_cell_formula_units_Z 1
_cell_length_a 6.1279(6)
_cell_length_b 8.1151(10)
_cell_length_c 9.4126(12)
_cell_measurement_reflns_used 11191
_cell_measurement_temperature 110(2)
_cell_measurement_theta_max 27.48
_cell_measurement_theta_min 3.3
_cell_volume 467.11(9)
_computing_cell_refinement
; 
        CrystalClear-SM Expert 2.0 r12 (Rigaku, 2011) 
;
_computing_data_collection
; 
        CrystalClear-SM Expert 2.0 r12 (Rigaku, 2011) 
;
_computing_data_reduction
; 
        CrystalClear-SM Expert 2.0 r12 (Rigaku, 2011) 
;
_computing_molecular_graphics
;      
ORTEP-3: Farrugia, L. J. (1997). J. Appl. Cryst. 30, 565. 
;
_computing_publication_material
; 
enCIFer: Allen, F. H., Johnson, O., Shields, G. P., Smith, B. R.  
& Towler, M. (2004). J. Appl. Cryst. 37, 335-338. 
;
_computing_structure_refinement 'SHELXL-2013 (Sheldrick, 2013)'
_diffrn_ambient_temperature 110(2)
_diffrn_detector_area_resol_mean 10
_diffrn_measured_fraction_theta_full 0.999
_diffrn_measured_fraction_theta_max 0.995
_diffrn_measurement_device_type
; 
'Rigaku R-AXIS RAPID IP Image Plate diffractometer' 
;
_diffrn_measurement_method 'profile data from \\w-scans'
_diffrn_radiation_type MoK\a
_diffrn_radiation_wavelength 0.71075
_diffrn_reflns_av_R_equivalents 0.0278
_diffrn_reflns_av_unetI/netI 0.0213
_diffrn_reflns_Laue_measured_fraction_full 0.999
_diffrn_reflns_Laue_measured_fraction_max 0.995
_diffrn_reflns_limit_h_max 7
_diffrn_reflns_limit_h_min -7
_diffrn_reflns_limit_k_max 10
_diffrn_reflns_limit_k_min -10
_diffrn_reflns_limit_l_max 12
_diffrn_reflns_limit_l_min -12
_diffrn_reflns_number 11191
_diffrn_reflns_point_group_measured_fraction_full 0.999
_diffrn_reflns_point_group_measured_fraction_max 0.995
_diffrn_reflns_theta_full 25.242
_diffrn_reflns_theta_max 27.482
_diffrn_reflns_theta_min 3.304
_diffrn_source 'Sealed tube'
_exptl_absorpt_coefficient_mu 0.181
_exptl_absorpt_correction_type none
_exptl_crystal_colour colourless
_exptl_crystal_density_diffrn 1.659
_exptl_crystal_density_method 'not measured'
_exptl_crystal_description Prism
_exptl_crystal_F_000 242
_exptl_crystal_size_max 0.250
_exptl_crystal_size_mid 0.150
_exptl_crystal_size_min 0.150
_refine_diff_density_max 0.412
_refine_diff_density_min -0.300
_refine_diff_density_rms 0.052
_refine_ls_extinction_method none
_refine_ls_goodness_of_fit_ref 1.090
_refine_ls_hydrogen_treatment refall
_refine_ls_matrix_type full
_refine_ls_number_parameters 178
_refine_ls_number_reflns 2125
_refine_ls_number_restraints 0
_refine_ls_restrained_S_all 1.090
_refine_ls_R_factor_all 0.0401
_refine_ls_R_factor_gt 0.0332
_refine_ls_shift/su_max 0.000
_refine_ls_shift/su_mean 0.000
_refine_ls_structure_factor_coef Fsqd
_refine_ls_weighting_details 'w=1/[\\s^2^(Fo^2^)+(0.0469P)^2^+0.1181P] where P=(Fo^2^+2Fc^2^)/3'
_refine_ls_weighting_scheme calc
_refine_ls_wR_factor_gt 0.0843
_refine_ls_wR_factor_ref 0.0888
_reflns_Friedel_coverage 0.000
_reflns_number_gt 1808
_reflns_number_total 2125
_reflns_threshold_expression 'I > 2\\s(I)'
_cod_data_source_file c3nj01218b2.cif
_cod_data_source_block 3
_cod_depositor_comments
;
The following automatic conversions were performed:

'_chemical_melting_point' value '390-400' was changed to '395(5)' -
the average value was taken and precision was
estimated.

'_exptl_absorpt_correction_type' value 'None' changed to
'none' according to
/usr/data/users/saulius/crontab/automatic-downloads/current/RSC/lib/dictionaries/cif_core.dic
dictionary named 'cif_core.dic' version 2.4.2 from 2011-04-26.

Automatic conversion script
Id: cif_fix_values 2281 2013-09-26 08:29:07Z andrius 
;
_cod_database_code 7054108
_shelx_space_group_comment
; 
The symmetry employed for this shelxl refinement is uniquely defined 
by the following loop, which should always be used as a source of 
symmetry information in preference to the above space-group names. 
They are only intended as comments. 
;
_shelx_estimated_absorpt_t_min 0.956
_shelx_estimated_absorpt_t_max 0.973
_shelxl_version_number 2013-4

loop_
_space_group_symop_operation_xyz
'x, y, z'
'-x, -y, -z'

loop_
_atom_site_label
_atom_site_type_symbol
_atom_site_fract_x
_atom_site_fract_y
_atom_site_fract_z
_atom_site_U_iso_or_equiv
_atom_site_adp_type
_atom_site_occupancy
_atom_site_site_symmetry_order
_atom_site_calc_flag
_atom_site_refinement_flags_posn
_atom_site_refinement_flags_occupancy
Mg1 Mg 0.0000 0.0000 0.0000 0.01705(16) Uani 1 2 d S P
O4 O 0.43290(16) -0.05655(13) 0.30781(10) 0.0267(2) Uani 1 1 d . .
O5 O 0.12144(16) -0.02791(12) 0.19620(10) 0.0225(2) Uani 1 1 d . .
O6 O 0.30704(16) -0.05884(13) -0.09178(11) 0.0223(2) Uani 1 1 d . .
O7 O 0.05019(17) 0.25366(12) 0.00132(10) 0.0210(2) Uani 1 1 d . .
N2 N -0.09658(19) -0.34024(14) 0.63314(12) 0.0216(3) Uani 1 1 d . .
C1 C 0.2344(2) -0.07621(16) 0.29574(13) 0.0180(3) Uani 1 1 d . .
C2 C 0.1137(2) -0.16968(15) 0.41719(13) 0.0173(3) Uani 1 1 d . .
C3 C 0.2078(2) -0.19019(16) 0.54722(14) 0.0191(3) Uani 1 1 d . .
C4 C 0.0975(2) -0.27586(17) 0.65586(14) 0.0214(3) Uani 1 1 d . .
C5 C -0.1932(2) -0.32142(17) 0.50905(15) 0.0225(3) Uani 1 1 d . .
C6 C -0.0913(2) -0.23431(17) 0.39875(14) 0.0200(3) Uani 1 1 d . .
H3 H 0.347(3) -0.141(2) 0.5634(18) 0.028(4) Uiso 1 1 d . .
H4 H 0.146(3) -0.294(2) 0.7462(18) 0.020(4) Uiso 1 1 d . .
H5 H -0.333(3) -0.371(2) 0.5022(17) 0.022(4) Uiso 1 1 d . .
H6 H -0.159(3) -0.219(2) 0.3149(19) 0.024(4) Uiso 1 1 d . .
H7 H -0.157(3) -0.404(2) 0.703(2) 0.039(5) Uiso 1 1 d . .
H8 H 0.378(3) -0.123(3) -0.050(2) 0.039(6) Uiso 1 1 d . .
H9 H 0.398(3) -0.019(3) -0.158(2) 0.046(6) Uiso 1 1 d . .
H10 H 0.173(3) 0.287(2) -0.023(2) 0.039(5) Uiso 1 1 d . .
H11 H -0.038(3) 0.314(2) -0.046(2) 0.043(5) Uiso 1 1 d . .
O1 O 0.23386(15) -0.43584(12) 0.16418(10) 0.0235(2) Uani 1 1 d . .
O2 O 0.51793(16) -0.32411(12) 0.05829(11) 0.0246(2) Uani 1 1 d . .
O3 O 0.55324(17) -0.47778(13) 0.24681(12) 0.0301(3) Uani 1 1 d . .
N1 N 0.43839(18) -0.41267(14) 0.15707(12) 0.0199(2) Uani 1 1 d . .

loop_
_atom_site_aniso_label
_atom_site_aniso_U_11
_atom_site_aniso_U_22
_atom_site_aniso_U_33
_atom_site_aniso_U_23
_atom_site_aniso_U_13
_atom_site_aniso_U_12
Mg1 0.0161(3) 0.0194(3) 0.0155(3) 0.0047(2) 0.0004(2) -0.0026(2)
O4 0.0192(5) 0.0395(6) 0.0213(5) 0.0085(4) 0.0010(4) -0.0066(4)
O5 0.0252(5) 0.0254(5) 0.0168(5) 0.0056(4) -0.0021(4) -0.0006(4)
O6 0.0176(5) 0.0277(5) 0.0209(5) 0.0085(4) 0.0021(4) -0.0007(4)
O7 0.0173(5) 0.0219(5) 0.0237(5) 0.0063(4) -0.0009(4) -0.0036(4)
N2 0.0233(6) 0.0202(5) 0.0205(6) 0.0052(4) 0.0055(5) -0.0016(5)
C1 0.0200(7) 0.0187(6) 0.0150(6) 0.0013(5) 0.0013(5) -0.0015(5)
C2 0.0173(6) 0.0171(6) 0.0169(6) 0.0019(5) 0.0015(5) 0.0013(5)
C3 0.0185(7) 0.0209(6) 0.0178(6) 0.0015(5) 0.0004(5) -0.0006(5)
C4 0.0253(7) 0.0220(6) 0.0166(6) 0.0031(5) 0.0005(5) 0.0015(5)
C5 0.0191(7) 0.0226(7) 0.0255(7) 0.0014(5) 0.0025(5) -0.0030(5)
C6 0.0185(7) 0.0225(6) 0.0191(7) 0.0018(5) -0.0018(5) -0.0004(5)
O1 0.0174(5) 0.0266(5) 0.0259(5) 0.0080(4) 0.0023(4) -0.0027(4)
O2 0.0212(5) 0.0234(5) 0.0285(5) 0.0074(4) 0.0047(4) -0.0035(4)
O3 0.0298(6) 0.0304(6) 0.0312(6) 0.0075(4) -0.0118(4) 0.0002(4)
N1 0.0195(6) 0.0187(5) 0.0215(6) 0.0017(4) 0.0000(4) -0.0016(4)

loop_
_atom_type_symbol
_atom_type_description
_atom_type_scat_dispersion_real
_atom_type_scat_dispersion_imag
_atom_type_scat_source
C C 0.0033 0.0016 'International Tables Vol C Tables 4.2.6.8 and 6.1.1.4'
H H 0.0000 0.0000 'International Tables Vol C Tables 4.2.6.8 and 6.1.1.4'
Mg Mg 0.0486 0.0363 'International Tables Vol C Tables 4.2.6.8 and 6.1.1.4'
N N 0.0061 0.0033 'International Tables Vol C Tables 4.2.6.8 and 6.1.1.4'
O O 0.0106 0.0060 'International Tables Vol C Tables 4.2.6.8 and 6.1.1.4'

loop_
_geom_angle_atom_site_label_1
_geom_angle_atom_site_label_2
_geom_angle_atom_site_label_3
_geom_angle
_geom_angle_site_symmetry_1
_geom_angle_site_symmetry_3
O5 Mg1 O5 180.0 . 2
O5 Mg1 O6 89.25(4) . .
O5 Mg1 O6 90.75(4) 2 .
O5 Mg1 O6 90.75(4) . 2
O5 Mg1 O6 89.25(4) 2 2
O6 Mg1 O6 180.0 . 2
O5 Mg1 O7 91.46(4) . .
O5 Mg1 O7 88.54(4) 2 .
O6 Mg1 O7 94.74(4) . .
O6 Mg1 O7 85.26(4) 2 .
O5 Mg1 O7 88.54(4) . 2
O5 Mg1 O7 91.46(4) 2 2
O6 Mg1 O7 85.26(4) . 2
O6 Mg1 O7 94.74(4) 2 2
O7 Mg1 O7 180.0 . 2
C1 O5 Mg1 162.16(9) . .
Mg1 O6 H8 116.4(15) . .
Mg1 O6 H9 137.8(13) . .
H8 O6 H9 104.5(19) . .
Mg1 O7 H10 118.3(14) . .
Mg1 O7 H11 116.4(13) . .
H10 O7 H11 104.6(19) . .
C4 N2 C5 122.63(12) . .
C4 N2 H7 116.9(12) . .
C5 N2 H7 120.3(12) . .
O4 C1 O5 127.66(12) . .
O4 C1 C2 116.16(11) . .
O5 C1 C2 116.18(11) . .
C3 C2 C6 119.52(12) . .
C3 C2 C1 120.06(12) . .
C6 C2 C1 120.42(12) . .
C4 C3 C2 119.47(12) . .
C4 C3 H3 119.9(10) . .
C2 C3 H3 120.6(10) . .
N2 C4 C3 119.41(13) . .
N2 C4 H4 115.1(10) . .
C3 C4 H4 125.5(10) . .
N2 C5 C6 119.97(13) . .
N2 C5 H5 117.1(10) . .
C6 C5 H5 122.9(10) . .
C5 C6 C2 118.96(13) . .
C5 C6 H6 120.1(10) . .
C2 C6 H6 121.0(10) . .
O3 N1 O2 121.93(11) . .
O3 N1 O1 119.56(11) . .
O2 N1 O1 118.51(11) . .

loop_
_geom_bond_atom_site_label_1
_geom_bond_atom_site_label_2
_geom_bond_distance
_geom_bond_site_symmetry_2
Mg1 O5 2.0401(10) .
Mg1 O5 2.0402(10) 2
Mg1 O6 2.0705(10) .
Mg1 O6 2.0705(10) 2
Mg1 O7 2.0889(10) .
Mg1 O7 2.0889(10) 2
O4 C1 1.2423(16) .
O5 C1 1.2520(16) .
O6 H8 0.78(2) .
O6 H9 0.88(2) .
O7 H10 0.82(2) .
O7 H11 0.86(2) .
N2 C4 1.3397(18) .
N2 C5 1.3464(19) .
N2 H7 0.90(2) .
C1 C2 1.5295(17) .
C2 C3 1.3906(19) .
C2 C6 1.3937(18) .
C3 C4 1.3832(18) .
C3 H3 0.968(17) .
C4 H4 0.927(17) .
C5 C6 1.3776(18) .
C5 H5 0.961(17) .
C6 H6 0.918(17) .
O1 N1 1.2696(14) .
O2 N1 1.2526(14) .
O3 N1 1.2377(15) .

loop_
_geom_hbond_atom_site_label_D
_geom_hbond_atom_site_label_H
_geom_hbond_atom_site_label_A
_geom_hbond_distance_DH
_geom_hbond_distance_HA
_geom_hbond_distance_DA
_geom_hbond_angle_DHA
_geom_hbond_site_symmetry_A
C3 H3 O4 0.968(17) 2.492(18) 3.3671(17) 150.3(14) 2_656
C4 H4 O7 0.927(17) 2.619(16) 3.3048(17) 131.3(12) 2_556
C4 H4 O3 0.927(17) 2.584(16) 3.0674(17) 113.0(12) 2_646
N2 H7 O1 0.90(2) 1.85(2) 2.7322(15) 168.3(18) 2_546
N2 H7 O3 0.90(2) 2.65(2) 3.3286(16) 133.2(15) 2_546
N2 H7 N1 0.90(2) 2.60(2) 3.4556(16) 160.0(16) 2_546
O6 H8 O2 0.78(2) 2.11(2) 2.8849(15) 169(2) .
O6 H9 O4 0.88(2) 1.81(2) 2.6837(14) 175(2) 2_655
O7 H10 O2 0.82(2) 1.94(2) 2.7453(14) 167.7(19) 2_655
O7 H11 O1 0.86(2) 1.93(2) 2.7920(14) 175.2(19) 2

loop_
_geom_torsion_atom_site_label_1
_geom_torsion_atom_site_label_2
_geom_torsion_atom_site_label_3
_geom_torsion_atom_site_label_4
_geom_torsion
Mg1 O5 C1 O4 65.1(4)
Mg1 O5 C1 C2 -115.2(3)
O4 C1 C2 C3 16.50(18)
O5 C1 C2 C3 -163.20(12)
O4 C1 C2 C6 -163.73(12)
O5 C1 C2 C6 16.57(18)
C6 C2 C3 C4 0.6(2)
C1 C2 C3 C4 -179.60(12)
C5 N2 C4 C3 -1.9(2)
C2 C3 C4 N2 1.2(2)
C4 N2 C5 C6 0.6(2)
N2 C5 C6 C2 1.3(2)
C3 C2 C6 C5 -1.9(2)
C1 C2 C6 C5 178.38(12)
